data_1564797
loop_
_publ_author_name
'Luo, Xiaowei'
'Cai, Guodi'
'Guo, Yinfeng'
'Gao, Chenghai'
'Huang, Weifeng'
'Zhang, Zhenhua'
'Lu, Humu'
'Liu, Kai'
'Chen, Jianghe'
'Xiong, Xiaofeng'
'Lei, Jinping'
'Zhou, Xuefeng'
'Wang, Junjian'
'Liu, Yonghong'

_publ_section_title
;
 Exploring Marine-Derived Ascochlorins as Novel Human Dihydroorotate
 Dehydrogenase Inhibitors for Treatment of Triple-Negative Breast Cancer.
;
_journal_issue 18
_journal_name_full 'Journal of medicinal chemistry'
_journal_page_first 13918
_journal_page_last 13932
_journal_paper_doi 10.1021/acs.jmedchem.1c01402
_journal_volume 64
_journal_year 2021
_chemical_absolute_configuration ad
_chemical_formula_moiety 'C23 H32 O4'
_chemical_formula_sum 'C23 H32 O4'
_chemical_formula_weight 372.48
_space_group_crystal_system monoclinic
_space_group_IT_number 4
_space_group_name_Hall 'P 2yb'
_space_group_name_H-M_alt 'P 1 21 1'
_atom_sites_solution_hydrogens geom
_atom_sites_solution_primary dual
_audit_creation_date 2018-11-07
_audit_creation_method
;
Olex2 1.2
(compiled 2018.05.29 svn.r3508 for OlexSys, GUI svn.r5506)
;
_cell_angle_alpha 90
_cell_angle_beta 94.348(2)
_cell_angle_gamma 90
_cell_formula_units_Z 4
_cell_length_a 7.6632(2)
_cell_length_b 12.1003(3)
_cell_length_c 21.8916(6)
_cell_measurement_reflns_used 7059
_cell_measurement_temperature 99.9(6)
_cell_measurement_theta_max 73.4470
_cell_measurement_theta_min 5.7670
_cell_volume 2024.10(9)
_computing_cell_refinement 'CrysAlisPro 1.171.39.33c (Rigaku OD, 2017)'
_computing_data_collection 'CrysAlisPro 1.171.39.33c (Rigaku OD, 2017)'
_computing_data_reduction 'CrysAlisPro 1.171.39.33c (Rigaku OD, 2017)'
_computing_molecular_graphics 'Olex2 (Dolomanov et al., 2009)'
_computing_publication_material 'Olex2 (Dolomanov et al., 2009)'
_computing_structure_refinement 'ShelXL (Sheldrick, 2015)'
_computing_structure_solution 'ShelXT (Sheldrick, 2015)'
_diffrn_ambient_environment N~2~
_diffrn_ambient_temperature 99.9(6)
_diffrn_detector 'Pilatus3R 200K-A'
_diffrn_measured_fraction_theta_full 0.994
_diffrn_measured_fraction_theta_max 0.976
_diffrn_measurement_details
;
List of Runs (angles in degrees, time in seconds):

  # Type    Start    End  Width  t~exp~   \w     \q     \k     \f   Frames
--------------------------------------------------------------------------
  1  \w    -22.00   5.00   0.50    2.00    --    0.00 -77.00 -30.00   54
  2  \w    -32.00  26.00   0.50    2.00    --    0.00 -82.00   0.00  116
  3  \w    -33.00  31.00   0.50    2.00    --    0.00 -82.00-120.00  128
  4  \w    -32.00  27.00   0.50    2.00    --    0.00 -82.00-180.00  118
  5  \w    -30.00  27.00   0.50    2.00    --    0.00 -82.00  60.00  114
  6  \w      7.00 113.00   0.50   10.00    --   95.20 -61.00  30.00  212
  7  \w     95.00 122.00   0.50   10.00    --   95.20 -82.00 -30.00   54
  8  \w      8.00 105.00   0.50   10.00    --   95.20 -15.00-120.00  194
  9  \w      6.00 119.00   0.50   10.00    --   95.20 -61.00 150.00  226
 10  \w    145.00 176.00   0.50   10.00    --   95.20  15.00 -30.00   62
 11  \w      6.00  40.00   0.50   10.00    --   95.20 -45.00-120.00   68
 12  \w     73.00 139.00   0.50   10.00    --   95.20  15.00 -30.00  132
 13  \w    108.00 184.00   0.50   10.00    --   95.20  15.00 150.00  152
 14  \w     11.00 110.00   0.50   10.00    --   95.20 -61.00 -90.00  198
 15  \w      7.00 125.00   0.50   10.00    --   95.20 -82.00 150.00  236
 16  \w      8.00 116.00   0.50   10.00    --   95.20 -82.00  30.00  216
 17  \w     70.00  95.00   0.50   10.00    --   95.20 -82.00-150.00   50
 18  \w     60.00 117.00   0.50   10.00    --   95.20 -82.00 -90.00  114
 19  \w     92.00 117.00   0.50   10.00    --   95.20  82.00-180.00   50
 20  \w     80.00 105.00   0.50   10.00    --   95.20 -82.00 -60.00   50
 21  \w     23.00 101.00   0.50   10.00    --   95.20 -15.00   0.00  156
;
_diffrn_measurement_device 'four-circle diffractometer'
_diffrn_measurement_device_type 'XtaLAB Pro: Kappa single'
_diffrn_measurement_method '\w scans'
_diffrn_orient_matrix_type 'CrysAlisPro convention (1999,Acta A55,543-557)'
_diffrn_orient_matrix_UB_11 0.0012831000
_diffrn_orient_matrix_UB_12 0.0018702000
_diffrn_orient_matrix_UB_13 -0.0703172000
_diffrn_orient_matrix_UB_21 0.0128973000
_diffrn_orient_matrix_UB_22 0.1270574000
_diffrn_orient_matrix_UB_23 0.0014454000
_diffrn_orient_matrix_UB_31 0.2011978000
_diffrn_orient_matrix_UB_32 -0.0081942000
_diffrn_orient_matrix_UB_33 0.0057462000
_diffrn_radiation_monochromator graphite
_diffrn_radiation_probe x-ray
_diffrn_radiation_type CuK\a
_diffrn_radiation_wavelength 1.54184
_diffrn_reflns_av_R_equivalents 0.0737
_diffrn_reflns_av_unetI/netI 0.0664
_diffrn_reflns_Laue_measured_fraction_full 0.994
_diffrn_reflns_Laue_measured_fraction_max 0.976
_diffrn_reflns_limit_h_max 9
_diffrn_reflns_limit_h_min -5
_diffrn_reflns_limit_k_max 15
_diffrn_reflns_limit_k_min -15
_diffrn_reflns_limit_l_max 26
_diffrn_reflns_limit_l_min -27
_diffrn_reflns_number 19824
_diffrn_reflns_point_group_measured_fraction_full 0.986
_diffrn_reflns_point_group_measured_fraction_max 0.949
_diffrn_reflns_theta_full 67.684
_diffrn_reflns_theta_max 74.115
_diffrn_reflns_theta_min 5.458
_diffrn_source 'Rotating-anode X-ray tube'
_diffrn_source_type 'MicroMax 007 (Cu) X-ray Source'
_exptl_absorpt_coefficient_mu 0.653
_exptl_absorpt_correction_T_max 1.00000
_exptl_absorpt_correction_T_min 0.55777
_exptl_absorpt_correction_type multi-scan
_exptl_absorpt_process_details
;
CrysAlisPro 1.171.39.33c (Rigaku Oxford Diffraction, 2017)
Empirical absorption correction using spherical harmonics,
 implemented in SCALE3 ABSPACK scaling algorithm.
;
_exptl_crystal_colour 'clear whiteish colourless'
_exptl_crystal_colour_lustre clear
_exptl_crystal_colour_modifier whiteish
_exptl_crystal_colour_primary colourless
_exptl_crystal_density_diffrn 1.222
_exptl_crystal_description needle
_exptl_crystal_F_000 808
_exptl_crystal_size_max 0.4
_exptl_crystal_size_mid 0.05
_exptl_crystal_size_min 0.03
_refine_diff_density_max 0.276
_refine_diff_density_min -0.255
_refine_diff_density_rms 0.060
_refine_ls_abs_structure_details
;
 Flack x determined using 2432 quotients [(I+)-(I-)]/[(I+)+(I-)]
 (Parsons, Flack and Wagner, Acta Cryst. B69 (2013) 249-259).
;
_refine_ls_abs_structure_Flack 0.04(15)
_refine_ls_extinction_method none
_refine_ls_goodness_of_fit_ref 1.080
_refine_ls_hydrogen_treatment constr
_refine_ls_matrix_type full
_refine_ls_number_parameters 501
_refine_ls_number_reflns 7821
_refine_ls_number_restraints 1
_refine_ls_restrained_S_all 1.080
_refine_ls_R_factor_all 0.0714
_refine_ls_R_factor_gt 0.0583
_refine_ls_shift/su_max 0.001
_refine_ls_shift/su_mean 0.000
_refine_ls_structure_factor_coef Fsqd
_refine_ls_weighting_details 'w=1/[\s^2^(Fo^2^)+(0.0985P)^2^+0.3280P] where P=(Fo^2^+2Fc^2^)/3'
_refine_ls_weighting_scheme calc
_refine_ls_wR_factor_gt 0.1575
_refine_ls_wR_factor_ref 0.1739
_reflns_Friedel_coverage 0.852
_reflns_Friedel_fraction_full 0.977
_reflns_Friedel_fraction_max 0.920
_reflns_number_gt 6330
_reflns_number_total 7821
_reflns_threshold_expression 'I > 2\s(I)'
_cod_data_source_file jm1c01402_si_008.cif
_cod_data_source_block luoxiaowei_as5_collect
_cod_depositor_comments
;

2022-05-30
Z value and formula fixed to values more according to usual
chemical conventions.                 miguel
;
_cod_original_formula_sum 'C46 H64 O8'
_cod_original_formula_weight 744.97
_cod_original_formula_moiety '2(C23 H32 O4)'
_cod_original_formula_units_Z 2
_cod_database_code 1564797
_shelx_shelxl_version_number 2014/7
_chemical_oxdiff_formula 'C90 H124 O18 '
_shelx_space_group_comment
;
The symmetry employed for this shelxl refinement is uniquely defined
by the following loop, which should always be used as a source of
symmetry information in preference to the above space-group names.
They are only intended as comments.
;
_shelx_estimated_absorpt_t_max 0.981
_shelx_estimated_absorpt_t_min 0.780
_reflns_odcompleteness_completeness 99.50
_reflns_odcompleteness_iscentric 1
_reflns_odcompleteness_theta 66.97
_olex2_refinement_description
;
1. Fixed Uiso
 At 1.2 times of:
  All C(H) groups, All C(H,H) groups
 At 1.5 times of:
  All C(H,H,H) groups, All O(H) groups
2.a Ternary CH refined with riding coordinates:
 C15(H15), C15'(H15'), C19(H19), C19'(H19')
2.b Secondary CH2 refined with riding coordinates:
 C16(H16C,H16D), C16'(H16A,H16B), C12(H12C,H12D), C13'(H13A,H13B), C13(H13C,
 H13D), C9(H9A,H9B), C17(H17C,H17D), C12'(H12A,H12B), C17'(H17A,H17B), C9'(H9'A,
 H9'B)
2.c Aromatic/amide H refined with riding coordinates:
 C8'(H8'), C10(H10), C5(H5), C5'(H5'), C10'(H10'), C8(H8)
2.d Idealised Me refined as rotating group:
 C20'(H20A,H20B,H20C), C7'(H7'A,H7'B,H7'C), C7(H7A,H7B,H7C), C22(H22D,H22E,
 H22F), C23(H23D,H23E,H23F), C21'(H21A,H21B,H21C), C20(H20D,H20E,H20F),
 C22'(H22A,H22B,H22C), C21(H21D,H21E,H21F), C23'(H23A,H23B,H23C)
2.e Idealised tetrahedral OH refined as rotating group:
 O3(H3), O2'(H2'), O3'(H3'), O2(H2)
;
_olex2_submission_special_instructions 'No special instructions were received'
_oxdiff_exptl_absorpt_empirical_details
;
Empirical correction (ABSPACK) includes:
- Absorption correction using spherical harmonics
- Frame scaling
;
_oxdiff_exptl_absorpt_empirical_full_max 2.027
_oxdiff_exptl_absorpt_empirical_full_min 0.370

loop_
_space_group_symop_operation_xyz
'x, y, z'
'-x, y+1/2, -z'

loop_
_atom_site_label
_atom_site_type_symbol
_atom_site_fract_x
_atom_site_fract_y
_atom_site_fract_z
_atom_site_U_iso_or_equiv
_atom_site_adp_type
_atom_site_occupancy
_atom_site_site_symmetry_order
_atom_site_calc_flag
_atom_site_refinement_flags_posn
_atom_site_refinement_flags_adp
_atom_site_refinement_flags_occupancy
_atom_site_disorder_assembly
_atom_site_disorder_group
O4' O 1.1254(4) 0.1278(3) 0.24041(14) 0.0383(7) Uani 1 1 d . . . . .
O3 O 1.0667(4) 0.5194(3) 0.67289(14) 0.0384(7) Uani 1 1 d . . . . .
H3 H 1.0331 0.5589 0.7000 0.058 Uiso 1 1 calc GR . . . .
O2' O 0.3918(5) 0.7857(3) 0.10023(14) 0.0412(8) Uani 1 1 d . . . . .
H2' H 0.4416 0.8457 0.1017 0.062 Uiso 1 1 calc GR . . . .
O4 O 0.0968(4) 0.4185(3) 0.33900(16) 0.0451(8) Uani 1 1 d . . . . .
O1' O 0.4781(5) 0.9764(3) 0.14446(16) 0.0481(8) Uani 1 1 d . . . . .
O3' O 0.1798(5) 0.5185(3) 0.23061(16) 0.0434(8) Uani 1 1 d . . . . .
H3' H 0.1634 0.5079 0.2667 0.065 Uiso 1 1 calc GR . . . .
O2 O 1.2323(5) 0.1516(3) 0.64156(16) 0.0511(9) Uani 1 1 d . . . . .
H2 H 1.2705 0.0978 0.6610 0.077 Uiso 1 1 calc GR . . . .
O1 O 1.2794(6) 0.0237(3) 0.7357(2) 0.0654(11) Uani 1 1 d . . . . .
C18' C 1.1149(6) 0.1960(3) 0.19835(19) 0.0326(9) Uani 1 1 d . . . . .
C18 C 0.1774(6) 0.3630(4) 0.3781(2) 0.0364(10) Uani 1 1 d . . . . .
C15 C 0.4402(6) 0.2026(4) 0.4205(2) 0.0361(10) Uani 1 1 d . . . . .
H15 H 0.4220 0.2113 0.4641 0.043 Uiso 1 1 calc R . . . .
C16 C 0.2652(6) 0.1639(4) 0.3888(2) 0.0369(10) Uani 1 1 d . . . . .
H16C H 0.2805 0.1497 0.3459 0.044 Uiso 1 1 calc R . . . .
H16D H 0.2312 0.0950 0.4072 0.044 Uiso 1 1 calc R . . . .
C16' C 1.2367(6) 0.2189(4) 0.0971(2) 0.0392(10) Uani 1 1 d . . . . .
H16A H 1.2319 0.1412 0.0861 0.047 Uiso 1 1 calc R . . . .
H16B H 1.3325 0.2521 0.0771 0.047 Uiso 1 1 calc R . . . .
C2' C 0.3504(6) 0.7570(4) 0.15693(19) 0.0329(9) Uani 1 1 d . . . . .
C8' C 0.4383(6) 0.9419(4) 0.1951(2) 0.0392(10) Uani 1 1 d . . . . .
H8' H 0.4546 0.9895 0.2284 0.047 Uiso 1 1 calc R . . . .
C14' C 0.9076(6) 0.2307(4) 0.1065(2) 0.0331(9) Uani 1 1 d . . . . .
C11 C 0.8740(6) 0.3976(4) 0.5189(2) 0.0356(9) Uani 1 1 d . . . . .
C4 C 1.1122(6) 0.4187(4) 0.6965(2) 0.0335(9) Uani 1 1 d . . . . .
C2 C 1.1972(6) 0.2331(4) 0.6805(2) 0.0371(10) Uani 1 1 d . . . . .
C15' C 1.0648(6) 0.2745(4) 0.07340(19) 0.0356(9) Uani 1 1 d . . . . .
H15' H 1.0764 0.3533 0.0833 0.043 Uiso 1 1 calc R . . . .
C1' C 0.3689(6) 0.8339(4) 0.2060(2) 0.0335(9) Uani 1 1 d . . . . .
C10 C 0.9719(6) 0.3325(4) 0.5571(2) 0.0362(10) Uani 1 1 d . . . . .
H10 H 0.9240 0.2642 0.5659 0.043 Uiso 1 1 calc R . . . .
C5 C 1.1132(6) 0.4004(4) 0.7596(2) 0.0351(9) Uani 1 1 d . . . . .
H5 H 1.0842 0.4578 0.7852 0.042 Uiso 1 1 calc R . . . .
C19 C 0.3448(6) 0.4009(4) 0.4123(2) 0.0368(9) Uani 1 1 d . . . . .
H19 H 0.3291 0.3927 0.4561 0.044 Uiso 1 1 calc R . . . .
C19' C 0.9463(6) 0.2514(4) 0.17660(19) 0.0341(9) Uani 1 1 d . . . . .
H19' H 0.9679 0.3310 0.1810 0.041 Uiso 1 1 calc R . . . .
C12 C 0.6930(6) 0.3627(4) 0.4951(2) 0.0376(10) Uani 1 1 d . . . . .
H12C H 0.6088 0.4152 0.5088 0.045 Uiso 1 1 calc R . . . .
H12D H 0.6672 0.2911 0.5122 0.045 Uiso 1 1 calc R . . . .
C6 C 1.1569(6) 0.2978(4) 0.7845(2) 0.0349(9) Uani 1 1 d . . . . .
C5' C 0.2575(6) 0.6973(4) 0.2722(2) 0.0350(9) Uani 1 1 d . . . . .
H5' H 0.2218 0.6765 0.3102 0.042 Uiso 1 1 calc R . . . .
C13' C 0.7364(6) 0.2912(4) 0.0839(2) 0.0356(9) Uani 1 1 d . . . . .
H13A H 0.7162 0.2797 0.0401 0.043 Uiso 1 1 calc R . . . .
H13B H 0.6399 0.2573 0.1032 0.043 Uiso 1 1 calc R . . . .
C13 C 0.6714(6) 0.3552(4) 0.4252(2) 0.0370(10) Uani 1 1 d . . . . .
H13C H 0.7589 0.3044 0.4120 0.044 Uiso 1 1 calc R . . . .
H13D H 0.6965 0.4274 0.4087 0.044 Uiso 1 1 calc R . . . .
C20' C 0.8785(6) 0.1071(4) 0.0950(2) 0.0378(10) Uani 1 1 d . . . . .
H20A H 0.8584 0.0940 0.0518 0.057 Uiso 1 1 calc GR . . . .
H20B H 0.7786 0.0830 0.1154 0.057 Uiso 1 1 calc GR . . . .
H20C H 0.9802 0.0668 0.1107 0.057 Uiso 1 1 calc GR . . . .
C9 C 1.1500(6) 0.3568(4) 0.5876(2) 0.0385(10) Uani 1 1 d . . . . .
H9A H 1.1803 0.4332 0.5800 0.046 Uiso 1 1 calc R . . . .
H9B H 1.2360 0.3101 0.5700 0.046 Uiso 1 1 calc R . . . .
C6' C 0.3239(6) 0.8017(4) 0.2647(2) 0.0359(10) Uani 1 1 d . . . . .
C17 C 0.1188(6) 0.2484(4) 0.3934(2) 0.0365(10) Uani 1 1 d . . . . .
H17C H 0.0197 0.2278 0.3656 0.044 Uiso 1 1 calc R . . . .
H17D H 0.0808 0.2478 0.4347 0.044 Uiso 1 1 calc R . . . .
C12' C 0.7339(7) 0.4158(4) 0.0965(2) 0.0421(11) Uani 1 1 d . . . . .
H12A H 0.7629 0.4276 0.1399 0.051 Uiso 1 1 calc R . . . .
H12B H 0.8245 0.4505 0.0746 0.051 Uiso 1 1 calc R . . . .
C14 C 0.4909(6) 0.3177(4) 0.39665(19) 0.0344(9) Uani 1 1 d . . . . .
C7' C 0.3469(7) 0.8780(4) 0.3186(2) 0.0413(10) Uani 1 1 d . . . . .
H7'A H 0.4690 0.8937 0.3273 0.062 Uiso 1 1 calc GR . . . .
H7'B H 0.3016 0.8436 0.3536 0.062 Uiso 1 1 calc GR . . . .
H7'C H 0.2848 0.9456 0.3094 0.062 Uiso 1 1 calc GR . . . .
C3 C 1.1547(6) 0.3370(4) 0.6556(2) 0.0346(9) Uani 1 1 d . . . . .
C11' C 0.5619(6) 0.4726(4) 0.0787(2) 0.0403(10) Uani 1 1 d . . . . .
C4' C 0.2427(6) 0.6221(4) 0.2238(2) 0.0363(10) Uani 1 1 d . . . . .
C1 C 1.1984(6) 0.2121(4) 0.7440(2) 0.0365(10) Uani 1 1 d . . . . .
C3' C 0.2893(6) 0.6498(4) 0.1656(2) 0.0338(9) Uani 1 1 d . . . . .
C17' C 1.2736(6) 0.2290(4) 0.1665(2) 0.0354(9) Uani 1 1 d . . . . .
H17A H 1.3713 0.1818 0.1800 0.043 Uiso 1 1 calc R . . . .
H17B H 1.3051 0.3046 0.1770 0.043 Uiso 1 1 calc R . . . .
C7 C 1.1545(7) 0.2811(4) 0.8522(2) 0.0417(11) Uani 1 1 d . . . . .
H7A H 1.2690 0.2597 0.8689 0.063 Uiso 1 1 calc GR . . . .
H7B H 1.0720 0.2241 0.8601 0.063 Uiso 1 1 calc GR . . . .
H7C H 1.1210 0.3487 0.8710 0.063 Uiso 1 1 calc GR . . . .
C10' C 0.4557(6) 0.4997(4) 0.1216(2) 0.0361(10) Uani 1 1 d . . . . .
H10' H 0.4898 0.4754 0.1610 0.043 Uiso 1 1 calc R . . . .
C22 C 0.5784(7) 0.1143(4) 0.4162(3) 0.0453(11) Uani 1 1 d . . . . .
H22D H 0.5341 0.0449 0.4296 0.068 Uiso 1 1 calc GR . . . .
H22E H 0.6809 0.1341 0.4417 0.068 Uiso 1 1 calc GR . . . .
H22F H 0.6078 0.1078 0.3745 0.068 Uiso 1 1 calc GR . . . .
C23 C 0.9344(7) 0.5073(4) 0.4961(2) 0.0421(11) Uani 1 1 d . . . . .
H23D H 1.0253 0.5360 0.5243 0.063 Uiso 1 1 calc GR . . . .
H23E H 0.8377 0.5580 0.4930 0.063 Uiso 1 1 calc GR . . . .
H23F H 0.9785 0.4980 0.4566 0.063 Uiso 1 1 calc GR . . . .
C21' C 0.7995(7) 0.2256(5) 0.2167(2) 0.0432(11) Uani 1 1 d . . . . .
H21A H 0.7646 0.1499 0.2110 0.065 Uiso 1 1 calc GR . . . .
H21B H 0.7016 0.2730 0.2057 0.065 Uiso 1 1 calc GR . . . .
H21C H 0.8389 0.2376 0.2589 0.065 Uiso 1 1 calc GR . . . .
C8 C 1.2431(8) 0.1040(4) 0.7672(3) 0.0492(12) Uani 1 1 d . . . . .
H8 H 1.2448 0.0936 0.8093 0.059 Uiso 1 1 calc R . . . .
C20 C 0.5023(7) 0.3149(5) 0.3269(2) 0.0420(11) Uani 1 1 d . . . . .
H20D H 0.5844 0.2591 0.3168 0.063 Uiso 1 1 calc GR . . . .
H20E H 0.5405 0.3856 0.3132 0.063 Uiso 1 1 calc GR . . . .
H20F H 0.3892 0.2982 0.3072 0.063 Uiso 1 1 calc GR . . . .
C22' C 1.0448(7) 0.2654(5) 0.0035(2) 0.0496(12) Uani 1 1 d . . . . .
H22A H 1.1429 0.3000 -0.0135 0.074 Uiso 1 1 calc GR . . . .
H22B H 0.9388 0.3015 -0.0118 0.074 Uiso 1 1 calc GR . . . .
H22C H 1.0401 0.1889 -0.0081 0.074 Uiso 1 1 calc GR . . . .
C21 C 0.3841(7) 0.5215(4) 0.4014(2) 0.0445(11) Uani 1 1 d . . . . .
H21D H 0.4159 0.5312 0.3602 0.067 Uiso 1 1 calc GR . . . .
H21E H 0.4790 0.5449 0.4296 0.067 Uiso 1 1 calc GR . . . .
H21F H 0.2821 0.5651 0.4076 0.067 Uiso 1 1 calc GR . . . .
C9' C 0.2884(6) 0.5643(4) 0.1149(2) 0.0384(10) Uani 1 1 d . . . . .
H9'A H 0.1894 0.5150 0.1173 0.046 Uiso 1 1 calc R . . . .
H9'B H 0.2775 0.6007 0.0753 0.046 Uiso 1 1 calc R . . . .
C23' C 0.5234(9) 0.4943(7) 0.0120(3) 0.0682(19) Uani 1 1 d . . . . .
H23A H 0.6221 0.5301 -0.0039 0.102 Uiso 1 1 calc GR . . . .
H23B H 0.4225 0.5412 0.0062 0.102 Uiso 1 1 calc GR . . . .
H23C H 0.5009 0.4256 -0.0091 0.102 Uiso 1 1 calc GR . . . .

loop_
_atom_site_aniso_label
_atom_site_aniso_U_11
_atom_site_aniso_U_22
_atom_site_aniso_U_33
_atom_site_aniso_U_23
_atom_site_aniso_U_13
_atom_site_aniso_U_12
O4' 0.0442(18) 0.0359(17) 0.0351(16) 0.0045(13) 0.0045(13) -0.0001(13)
O3 0.0482(19) 0.0301(15) 0.0371(16) 0.0026(13) 0.0040(14) 0.0047(14)
O2' 0.049(2) 0.0408(18) 0.0348(17) 0.0018(14) 0.0103(14) -0.0023(15)
O4 0.0422(18) 0.049(2) 0.0440(18) 0.0105(16) 0.0010(15) 0.0032(15)
O1' 0.056(2) 0.0407(18) 0.049(2) 0.0074(15) 0.0153(16) -0.0037(16)
O3' 0.054(2) 0.0299(15) 0.0479(19) 0.0011(14) 0.0117(16) -0.0083(14)
O2 0.064(2) 0.046(2) 0.0422(18) -0.0150(15) -0.0001(17) 0.0171(17)
O1 0.091(3) 0.041(2) 0.062(2) -0.0102(19) -0.009(2) 0.022(2)
C18' 0.042(2) 0.027(2) 0.030(2) -0.0048(16) 0.0049(17) -0.0021(17)
C18 0.030(2) 0.044(2) 0.035(2) -0.0001(19) 0.0051(17) 0.0055(19)
C15 0.035(2) 0.038(2) 0.035(2) -0.0027(18) 0.0041(18) 0.0005(18)
C16 0.039(2) 0.036(2) 0.036(2) -0.0012(18) 0.0051(19) 0.0002(19)
C16' 0.038(2) 0.038(2) 0.043(2) 0.001(2) 0.0086(19) -0.003(2)
C2' 0.034(2) 0.035(2) 0.030(2) 0.0015(17) 0.0038(17) 0.0017(17)
C8' 0.041(2) 0.033(2) 0.045(3) 0.0034(19) 0.008(2) 0.0011(19)
C14' 0.036(2) 0.030(2) 0.033(2) -0.0027(17) 0.0031(17) -0.0045(18)
C11 0.036(2) 0.039(2) 0.032(2) -0.0028(18) 0.0077(17) -0.0015(19)
C4 0.035(2) 0.031(2) 0.035(2) 0.0020(17) 0.0042(17) 0.0029(17)
C2 0.039(2) 0.037(2) 0.035(2) -0.0081(18) 0.0006(18) 0.0091(19)
C15' 0.039(2) 0.036(2) 0.032(2) 0.0025(18) 0.0074(18) 0.0008(18)
C1' 0.034(2) 0.032(2) 0.035(2) 0.0003(17) 0.0072(18) 0.0017(17)
C10 0.036(2) 0.038(2) 0.035(2) -0.0021(18) 0.0053(18) -0.0005(18)
C5 0.041(2) 0.033(2) 0.032(2) 0.0014(17) 0.0061(17) 0.0020(18)
C19 0.039(2) 0.035(2) 0.037(2) 0.0009(18) 0.0042(18) -0.0009(19)
C19' 0.041(2) 0.031(2) 0.030(2) 0.0000(16) 0.0064(18) -0.0001(17)
C12 0.034(2) 0.043(2) 0.035(2) 0.0020(19) 0.0062(18) -0.0017(19)
C6 0.039(2) 0.031(2) 0.035(2) -0.0012(17) 0.0026(18) 0.0035(18)
C5' 0.038(2) 0.035(2) 0.033(2) 0.0000(17) 0.0077(18) 0.0012(18)
C13' 0.036(2) 0.037(2) 0.034(2) 0.0019(17) 0.0023(18) -0.0005(18)
C13 0.033(2) 0.043(2) 0.036(2) 0.0004(19) 0.0084(18) -0.0012(19)
C20' 0.041(2) 0.033(2) 0.040(2) -0.0019(18) 0.0042(19) -0.0060(19)
C9 0.038(2) 0.043(2) 0.034(2) -0.0054(19) 0.0025(18) 0.003(2)
C6' 0.035(2) 0.035(2) 0.039(2) -0.0027(18) 0.0072(19) 0.0038(18)
C17 0.033(2) 0.037(2) 0.041(2) -0.0027(18) 0.0076(18) -0.0006(18)
C12' 0.043(3) 0.038(2) 0.045(3) 0.001(2) 0.002(2) 0.005(2)
C14 0.032(2) 0.040(2) 0.031(2) 0.0012(18) 0.0070(17) -0.0001(18)
C7' 0.045(3) 0.039(2) 0.040(2) -0.0052(19) 0.008(2) 0.000(2)
C3 0.036(2) 0.037(2) 0.032(2) -0.0021(17) 0.0041(17) 0.0009(18)
C11' 0.043(3) 0.038(2) 0.039(2) -0.0016(19) 0.002(2) 0.006(2)
C4' 0.038(2) 0.031(2) 0.041(2) 0.0005(18) 0.0075(19) -0.0021(18)
C1 0.037(2) 0.035(2) 0.037(2) -0.0028(18) -0.0014(18) 0.0038(18)
C3' 0.031(2) 0.034(2) 0.037(2) -0.0011(18) 0.0054(17) 0.0008(17)
C17' 0.035(2) 0.036(2) 0.036(2) 0.0038(18) 0.0038(17) -0.0027(19)
C7 0.044(3) 0.043(3) 0.038(2) 0.002(2) 0.003(2) 0.004(2)
C10' 0.045(3) 0.030(2) 0.034(2) -0.0019(17) 0.0032(19) 0.0007(18)
C22 0.044(3) 0.039(3) 0.054(3) -0.003(2) 0.005(2) 0.005(2)
C23 0.040(3) 0.043(3) 0.043(3) 0.001(2) 0.005(2) -0.004(2)
C21' 0.039(2) 0.054(3) 0.037(2) 0.004(2) 0.0074(19) 0.004(2)
C8 0.062(3) 0.037(2) 0.048(3) -0.001(2) -0.002(2) 0.012(2)
C20 0.043(3) 0.051(3) 0.032(2) -0.001(2) 0.0054(19) -0.003(2)
C22' 0.045(3) 0.069(4) 0.035(2) 0.004(2) 0.006(2) 0.000(3)
C21 0.044(3) 0.037(2) 0.052(3) 0.005(2) 0.004(2) 0.001(2)
C9' 0.037(2) 0.037(2) 0.041(2) -0.0058(19) 0.0032(19) 0.0009(19)
C23' 0.070(4) 0.091(5) 0.045(3) 0.011(3) 0.012(3) 0.037(4)

loop_
_atom_type_symbol
_atom_type_description
_atom_type_scat_dispersion_real
_atom_type_scat_dispersion_imag
_atom_type_scat_source
C C 0.0181 0.0091 'International Tables Vol C Tables 4.2.6.8 and 6.1.1.4'
H H 0.0000 0.0000 'International Tables Vol C Tables 4.2.6.8 and 6.1.1.4'
O O 0.0492 0.0322 'International Tables Vol C Tables 4.2.6.8 and 6.1.1.4'

loop_
_geom_angle_atom_site_label_1
_geom_angle_atom_site_label_2
_geom_angle_atom_site_label_3
_geom_angle
_geom_angle_site_symmetry_1
_geom_angle_site_symmetry_3
_geom_angle_publ_flag
C4 O3 H3 109.5 . . ?
C2' O2' H2' 109.5 . . ?
C4' O3' H3' 109.5 . . ?
C2 O2 H2 109.5 . . ?
O4' C18' C19' 122.8(4) . . ?
O4' C18' C17' 121.0(4) . . ?
C19' C18' C17' 116.2(4) . . ?
O4 C18 C19 123.3(4) . . ?
O4 C18 C17 121.4(4) . . ?
C17 C18 C19 115.3(4) . . ?
C16 C15 H15 106.8 . . ?
C16 C15 C14 110.8(4) . . ?
C14 C15 H15 106.8 . . ?
C22 C15 H15 106.8 . . ?
C22 C15 C16 110.4(4) . . ?
C22 C15 C14 114.8(4) . . ?
C15 C16 H16C 109.0 . . ?
C15 C16 H16D 109.0 . . ?
H16C C16 H16D 107.8 . . ?
C17 C16 C15 112.7(4) . . ?
C17 C16 H16C 109.0 . . ?
C17 C16 H16D 109.0 . . ?
H16A C16' H16B 107.8 . . ?
C15' C16' H16A 109.0 . . ?
C15' C16' H16B 109.0 . . ?
C17' C16' H16A 109.0 . . ?
C17' C16' H16B 109.0 . . ?
C17' C16' C15' 112.9(4) . . ?
O2' C2' C1' 120.7(4) . . ?
O2' C2' C3' 117.9(4) . . ?
C3' C2' C1' 121.4(4) . . ?
O1' C8' H8' 117.6 . . ?
O1' C8' C1' 124.8(5) . . ?
C1' C8' H8' 117.6 . . ?
C15' C14' C19' 108.0(3) . . ?
C15' C14' C13' 111.0(4) . . ?
C13' C14' C19' 109.3(3) . . ?
C20' C14' C15' 111.6(4) . . ?
C20' C14' C19' 109.4(4) . . ?
C20' C14' C13' 107.4(4) . . ?
C10 C11 C12 120.7(4) . . ?
C10 C11 C23 123.8(4) . . ?
C23 C11 C12 115.6(4) . . ?
O3 C4 C5 120.0(4) . . ?
O3 C4 C3 117.3(4) . . ?
C3 C4 C5 122.7(4) . . ?
O2 C2 C3 117.6(4) . . ?
O2 C2 C1 120.4(4) . . ?
C3 C2 C1 122.0(4) . . ?
C16' C15' C14' 111.8(4) . . ?
C16' C15' H15' 106.9 . . ?
C14' C15' H15' 106.9 . . ?
C22' C15' C16' 108.9(4) . . ?
C22' C15' C14' 114.9(4) . . ?
C22' C15' H15' 106.9 . . ?
C2' C1' C8' 119.2(4) . . ?
C6' C1' C2' 119.4(4) . . ?
C6' C1' C8' 121.4(4) . . ?
C11 C10 H10 116.2 . . ?
C11 C10 C9 127.6(4) . . ?
C9 C10 H10 116.2 . . ?
C4 C5 H5 119.6 . . ?
C6 C5 C4 120.8(4) . . ?
C6 C5 H5 119.6 . . ?
C18 C19 H19 107.0 . . ?
C18 C19 C14 107.0(4) . . ?
C18 C19 C21 112.8(4) . . ?
C14 C19 H19 107.0 . . ?
C21 C19 H19 107.0 . . ?
C21 C19 C14 115.6(4) . . ?
C18' C19' C14' 109.6(3) . . ?
C18' C19' H19' 105.8 . . ?
C18' C19' C21' 112.6(4) . . ?
C14' C19' H19' 105.8 . . ?
C21' C19' C14' 116.3(4) . . ?
C21' C19' H19' 105.8 . . ?
C11 C12 H12C 109.0 . . ?
C11 C12 H12D 109.0 . . ?
C11 C12 C13 112.9(4) . . ?
H12C C12 H12D 107.8 . . ?
C13 C12 H12C 109.0 . . ?
C13 C12 H12D 109.0 . . ?
C5 C6 C1 118.0(4) . . ?
C5 C6 C7 119.2(4) . . ?
C1 C6 C7 122.7(4) . . ?
C6' C5' H5' 119.4 . . ?
C6' C5' C4' 121.1(4) . . ?
C4' C5' H5' 119.4 . . ?
C14' C13' H13A 108.4 . . ?
C14' C13' H13B 108.4 . . ?
H13A C13' H13B 107.5 . . ?
C12' C13' C14' 115.4(4) . . ?
C12' C13' H13A 108.4 . . ?
C12' C13' H13B 108.4 . . ?
C12 C13 H13C 108.1 . . ?
C12 C13 H13D 108.1 . . ?
C12 C13 C14 116.7(4) . . ?
H13C C13 H13D 107.3 . . ?
C14 C13 H13C 108.1 . . ?
C14 C13 H13D 108.1 . . ?
C14' C20' H20A 109.5 . . ?
C14' C20' H20B 109.5 . . ?
C14' C20' H20C 109.5 . . ?
H20A C20' H20B 109.5 . . ?
H20A C20' H20C 109.5 . . ?
H20B C20' H20C 109.5 . . ?
C10 C9 H9A 109.4 . . ?
C10 C9 H9B 109.4 . . ?
C10 C9 C3 111.1(4) . . ?
H9A C9 H9B 108.0 . . ?
C3 C9 H9A 109.4 . . ?
C3 C9 H9B 109.4 . . ?
C1' C6' C7' 121.7(4) . . ?
C5' C6' C1' 118.7(4) . . ?
C5' C6' C7' 119.6(4) . . ?
C18 C17 C16 111.7(4) . . ?
C18 C17 H17C 109.3 . . ?
C18 C17 H17D 109.3 . . ?
C16 C17 H17C 109.3 . . ?
C16 C17 H17D 109.3 . . ?
H17C C17 H17D 107.9 . . ?
C13' C12' H12A 108.5 . . ?
C13' C12' H12B 108.5 . . ?
H12A C12' H12B 107.5 . . ?
C11' C12' C13' 115.0(4) . . ?
C11' C12' H12A 108.5 . . ?
C11' C12' H12B 108.5 . . ?
C15 C14 C19 107.6(3) . . ?
C13 C14 C15 111.6(4) . . ?
C13 C14 C19 110.9(4) . . ?
C20 C14 C15 110.5(4) . . ?
C20 C14 C19 109.2(4) . . ?
C20 C14 C13 107.0(4) . . ?
C6' C7' H7'A 109.5 . . ?
C6' C7' H7'B 109.5 . . ?
C6' C7' H7'C 109.5 . . ?
H7'A C7' H7'B 109.5 . . ?
H7'A C7' H7'C 109.5 . . ?
H7'B C7' H7'C 109.5 . . ?
C4 C3 C2 116.6(4) . . ?
C4 C3 C9 122.3(4) . . ?
C2 C3 C9 121.1(4) . . ?
C10' C11' C12' 119.8(4) . . ?
C10' C11' C23' 124.2(5) . . ?
C23' C11' C12' 116.0(4) . . ?
O3' C4' C5' 121.9(4) . . ?
O3' C4' C3' 116.2(4) . . ?
C3' C4' C5' 121.9(4) . . ?
C2 C1 C6 119.9(4) . . ?
C2 C1 C8 119.7(4) . . ?
C6 C1 C8 120.4(4) . . ?
C2' C3' C9' 121.1(4) . . ?
C4' C3' C2' 117.4(4) . . ?
C4' C3' C9' 121.3(4) . . ?
C18' C17' C16' 110.2(4) . . ?
C18' C17' H17A 109.6 . . ?
C18' C17' H17B 109.6 . . ?
C16' C17' H17A 109.6 . . ?
C16' C17' H17B 109.6 . . ?
H17A C17' H17B 108.1 . . ?
C6 C7 H7A 109.5 . . ?
C6 C7 H7B 109.5 . . ?
C6 C7 H7C 109.5 . . ?
H7A C7 H7B 109.5 . . ?
H7A C7 H7C 109.5 . . ?
H7B C7 H7C 109.5 . . ?
C11' C10' H10' 115.7 . . ?
C11' C10' C9' 128.5(4) . . ?
C9' C10' H10' 115.7 . . ?
C15 C22 H22D 109.5 . . ?
C15 C22 H22E 109.5 . . ?
C15 C22 H22F 109.5 . . ?
H22D C22 H22E 109.5 . . ?
H22D C22 H22F 109.5 . . ?
H22E C22 H22F 109.5 . . ?
C11 C23 H23D 109.5 . . ?
C11 C23 H23E 109.5 . . ?
C11 C23 H23F 109.5 . . ?
H23D C23 H23E 109.5 . . ?
H23D C23 H23F 109.5 . . ?
H23E C23 H23F 109.5 . . ?
C19' C21' H21A 109.5 . . ?
C19' C21' H21B 109.5 . . ?
C19' C21' H21C 109.5 . . ?
H21A C21' H21B 109.5 . . ?
H21A C21' H21C 109.5 . . ?
H21B C21' H21C 109.5 . . ?
O1 C8 C1 125.3(5) . . ?
O1 C8 H8 117.3 . . ?
C1 C8 H8 117.3 . . ?
C14 C20 H20D 109.5 . . ?
C14 C20 H20E 109.5 . . ?
C14 C20 H20F 109.5 . . ?
H20D C20 H20E 109.5 . . ?
H20D C20 H20F 109.5 . . ?
H20E C20 H20F 109.5 . . ?
C15' C22' H22A 109.5 . . ?
C15' C22' H22B 109.5 . . ?
C15' C22' H22C 109.5 . . ?
H22A C22' H22B 109.5 . . ?
H22A C22' H22C 109.5 . . ?
H22B C22' H22C 109.5 . . ?
C19 C21 H21D 109.5 . . ?
C19 C21 H21E 109.5 . . ?
C19 C21 H21F 109.5 . . ?
H21D C21 H21E 109.5 . . ?
H21D C21 H21F 109.5 . . ?
H21E C21 H21F 109.5 . . ?
C3' C9' H9'A 109.9 . . ?
C3' C9' H9'B 109.9 . . ?
C10' C9' C3' 109.1(4) . . ?
C10' C9' H9'A 109.9 . . ?
C10' C9' H9'B 109.9 . . ?
H9'A C9' H9'B 108.3 . . ?
C11' C23' H23A 109.5 . . ?
C11' C23' H23B 109.5 . . ?
C11' C23' H23C 109.5 . . ?
H23A C23' H23B 109.5 . . ?
H23A C23' H23C 109.5 . . ?
H23B C23' H23C 109.5 . . ?

loop_
_geom_bond_atom_site_label_1
_geom_bond_atom_site_label_2
_geom_bond_distance
_geom_bond_site_symmetry_2
_geom_bond_publ_flag
O4' C18' 1.235(5) . ?
O3 H3 0.8200 . ?
O3 C4 1.358(5) . ?
O2' H2' 0.8200 . ?
O2' C2' 1.349(5) . ?
O4 C18 1.219(6) . ?
O1' C8' 1.244(6) . ?
O3' H3' 0.8200 . ?
O3' C4' 1.355(5) . ?
O2 H2 0.8200 . ?
O2 C2 1.344(5) . ?
O1 C8 1.236(6) . ?
C18' C19' 1.500(6) . ?
C18' C17' 1.501(6) . ?
C18 C19 1.507(6) . ?
C18 C17 1.504(7) . ?
C15 H15 0.9800 . ?
C15 C16 1.536(7) . ?
C15 C14 1.547(6) . ?
C15 C22 1.512(7) . ?
C16 H16C 0.9700 . ?
C16 H16D 0.9700 . ?
C16 C17 1.527(6) . ?
C16' H16A 0.9700 . ?
C16' H16B 0.9700 . ?
C16' C15' 1.535(7) . ?
C16' C17' 1.529(6) . ?
C2' C1' 1.420(6) . ?
C2' C3' 1.397(6) . ?
C8' H8' 0.9300 . ?
C8' C1' 1.437(6) . ?
C14' C15' 1.545(6) . ?
C14' C19' 1.562(6) . ?
C14' C13' 1.550(6) . ?
C14' C20' 1.530(6) . ?
C11 C10 1.337(7) . ?
C11 C12 1.505(6) . ?
C11 C23 1.503(7) . ?
C4 C5 1.398(6) . ?
C4 C3 1.389(6) . ?
C2 C3 1.399(6) . ?
C2 C1 1.413(6) . ?
C15' H15' 0.9800 . ?
C15' C22' 1.531(6) . ?
C1' C6' 1.411(6) . ?
C10 H10 0.9300 . ?
C10 C9 1.502(6) . ?
C5 H5 0.9300 . ?
C5 C6 1.387(6) . ?
C19 H19 0.9800 . ?
C19 C14 1.563(6) . ?
C19 C21 1.513(7) . ?
C19' H19' 0.9800 . ?
C19' C21' 1.511(6) . ?
C12 H12C 0.9700 . ?
C12 H12D 0.9700 . ?
C12 C13 1.528(6) . ?
C6 C1 1.415(6) . ?
C6 C7 1.498(6) . ?
C5' H5' 0.9300 . ?
C5' C6' 1.377(6) . ?
C5' C4' 1.394(6) . ?
C13' H13A 0.9700 . ?
C13' H13B 0.9700 . ?
C13' C12' 1.533(7) . ?
C13 H13C 0.9700 . ?
C13 H13D 0.9700 . ?
C13 C14 1.543(6) . ?
C20' H20A 0.9600 . ?
C20' H20B 0.9600 . ?
C20' H20C 0.9600 . ?
C9 H9A 0.9700 . ?
C9 H9B 0.9700 . ?
C9 C3 1.507(6) . ?
C6' C7' 1.497(7) . ?
C17 H17C 0.9700 . ?
C17 H17D 0.9700 . ?
C12' H12A 0.9700 . ?
C12' H12B 0.9700 . ?
C12' C11' 1.511(7) . ?
C14 C20 1.536(6) . ?
C7' H7'A 0.9600 . ?
C7' H7'B 0.9600 . ?
C7' H7'C 0.9600 . ?
C11' C10' 1.330(7) . ?
C11' C23' 1.489(7) . ?
C4' C3' 1.390(6) . ?
C1 C8 1.434(7) . ?
C3' C9' 1.517(6) . ?
C17' H17A 0.9700 . ?
C17' H17B 0.9700 . ?
C7 H7A 0.9600 . ?
C7 H7B 0.9600 . ?
C7 H7C 0.9600 . ?
C10' H10' 0.9300 . ?
C10' C9' 1.500(7) . ?
C22 H22D 0.9600 . ?
C22 H22E 0.9600 . ?
C22 H22F 0.9600 . ?
C23 H23D 0.9600 . ?
C23 H23E 0.9600 . ?
C23 H23F 0.9600 . ?
C21' H21A 0.9600 . ?
C21' H21B 0.9600 . ?
C21' H21C 0.9600 . ?
C8 H8 0.9300 . ?
C20 H20D 0.9600 . ?
C20 H20E 0.9600 . ?
C20 H20F 0.9600 . ?
C22' H22A 0.9600 . ?
C22' H22B 0.9600 . ?
C22' H22C 0.9600 . ?
C21 H21D 0.9600 . ?
C21 H21E 0.9600 . ?
C21 H21F 0.9600 . ?
C9' H9'A 0.9700 . ?
C9' H9'B 0.9700 . ?
C23' H23A 0.9600 . ?
C23' H23B 0.9600 . ?
C23' H23C 0.9600 . ?
